data_4029950
loop_
_publ_author_name
'Boice, Genevi\`eve'
'Patrick, Brian O.'
'McDonald, Robert'
'Bohne, Cornelia'
'Hicks, Robin'

_publ_section_title
;
 Synthesis and photophysics of thioindigo diimines and related compounds.
;
_journal_issue 19
_journal_name_full 'The Journal of organic chemistry'
_journal_page_first 9196
_journal_page_last 9205
_journal_paper_doi 10.1021/jo501630f
_journal_volume 79
_journal_year 2014
_chemical_formula_moiety 'C25 H19 N O S2, 0.5(C H Cl3)'
_chemical_formula_sum 'C25.5 H19.5 Cl1.5 N O S2'
_chemical_formula_weight 473.22
_chemical_name_systematic
; 
 ? 
;
_space_group_IT_number 14
_symmetry_cell_setting monoclinic
_symmetry_space_group_name_Hall '-P 2ybc'
_symmetry_space_group_name_H-M 'P 1 21/c 1'
_atom_sites_solution_hydrogens geom
_atom_sites_solution_primary direct
_atom_sites_solution_secondary difmap
_audit_creation_method SHELXL-97
_cell_angle_alpha 90.00
_cell_angle_beta 105.8700(6)
_cell_angle_gamma 90.00
_cell_formula_units_Z 8
_cell_length_a 17.4801(2)
_cell_length_b 24.8084(3)
_cell_length_c 10.8082(2)
_cell_measurement_reflns_used 9661
_cell_measurement_temperature 173(2)
_cell_measurement_theta_max 69.43
_cell_measurement_theta_min 3.18
_cell_volume 4508.36(11)
_computing_cell_refinement 'Bruker SAINT'
_computing_data_collection 'Bruker APEX2'
_computing_data_reduction 'Bruker SAINT'
_computing_molecular_graphics 'Bruker SHELXTL'
_computing_publication_material 'Bruker SHELXTL'
_computing_structure_refinement 'SHELXL-97 (Sheldrick, 2008)'
_computing_structure_solution 'SHELXD (Schneider & Sheldrick, 2002)'
_diffrn_ambient_temperature 173(2)
_diffrn_measured_fraction_theta_full 0.956
_diffrn_measured_fraction_theta_max 0.948
_diffrn_measurement_device_type 'Bruker APEX-II CCD'
_diffrn_measurement_method '\f and \w scans'
_diffrn_radiation_monochromator graphite
_diffrn_radiation_source 'fine-focus sealed tube'
_diffrn_radiation_type CuK\a
_diffrn_radiation_wavelength 1.54178
_diffrn_reflns_av_R_equivalents 0.0287
_diffrn_reflns_av_sigmaI/netI 0.0247
_diffrn_reflns_limit_h_max 21
_diffrn_reflns_limit_h_min -21
_diffrn_reflns_limit_k_max 30
_diffrn_reflns_limit_k_min -30
_diffrn_reflns_limit_l_max 12
_diffrn_reflns_limit_l_min -12
_diffrn_reflns_number 30680
_diffrn_reflns_theta_full 68.00
_diffrn_reflns_theta_max 70.16
_diffrn_reflns_theta_min 2.63
_exptl_absorpt_coefficient_mu 3.918
_exptl_absorpt_correction_T_max 0.7550
_exptl_absorpt_correction_T_min 0.1837
_exptl_absorpt_correction_type integration
_exptl_absorpt_process_details 'SADABS (Sheldrick, 2008)'
_exptl_crystal_colour pink
_exptl_crystal_density_diffrn 1.394
_exptl_crystal_density_method 'not measured'
_exptl_crystal_description prism
_exptl_crystal_F_000 1960
_exptl_crystal_size_max 0.65
_exptl_crystal_size_mid 0.15
_exptl_crystal_size_min 0.08
_refine_diff_density_max 0.694
_refine_diff_density_min -0.969
_refine_diff_density_rms 0.074
_refine_ls_extinction_method none
_refine_ls_goodness_of_fit_ref 1.044
_refine_ls_hydrogen_treatment constr
_refine_ls_matrix_type full
_refine_ls_number_parameters 565
_refine_ls_number_reflns 8119
_refine_ls_number_restraints 0
_refine_ls_restrained_S_all 1.044
_refine_ls_R_factor_all 0.0561
_refine_ls_R_factor_gt 0.0533
_refine_ls_shift/su_max 0.001
_refine_ls_shift/su_mean 0.000
_refine_ls_structure_factor_coef Fsqd
_refine_ls_weighting_details 'calc w=1/[\s^2^(Fo^2^)+(0.0965P)^2^+3.9904P] where P=(Fo^2^+2Fc^2^)/3'
_refine_ls_weighting_scheme calc
_refine_ls_wR_factor_gt 0.1552
_refine_ls_wR_factor_ref 0.1590
_reflns_number_gt 7535
_reflns_number_total 8119
_reflns_threshold_expression I>2\s(I)
_cod_data_source_file jo501630f_si_007.cif
_cod_data_source_block vic1271
_cod_depositor_comments
;
The following automatic conversions were performed:

'_symmetry_cell_setting' value 'Monoclinic' changed to 'monoclinic'
according to
/home/saulius/struct/COD-crude-data--automatic-downloads/rss-feeds/ACS/lib/dictionaries/cif_core.dic
dictionary named 'cif_core.dic' version 2.4.2 from 2011-04-26.

Automatic conversion script
Id: cif_fix_values 2281 2013-09-26 08:29:07Z andrius 

 Adding full bibliography for 4029948--4029954.cif.
;
_cod_original_sg_symbol_H-M 'P 21/c'
_cod_database_code 4029950

loop_
_symmetry_equiv_pos_as_xyz
'x, y, z'
'-x, y+1/2, -z+1/2'
'-x, -y, -z'
'x, -y-1/2, z-1/2'

loop_
_atom_site_label
_atom_site_type_symbol
_atom_site_fract_x
_atom_site_fract_y
_atom_site_fract_z
_atom_site_U_iso_or_equiv
_atom_site_adp_type
_atom_site_occupancy
_atom_site_symmetry_multiplicity
_atom_site_calc_flag
_atom_site_refinement_flags
S1A S 0.10489(4) 0.44962(2) 0.39283(6) 0.03745(17) Uani 1 1 d .
S2A S -0.08987(3) 0.49610(2) 0.05719(6) 0.03327(16) Uani 1 1 d .
O1A O -0.03653(12) 0.56861(7) 0.25958(19) 0.0430(4) Uani 1 1 d .
N1A N 0.05548(13) 0.37891(8) 0.1957(2) 0.0362(5) Uani 1 1 d .
C11A C 0.02876(14) 0.48329(9) 0.2809(2) 0.0327(5) Uani 1 1 d .
C12A C 0.01415(15) 0.53817(10) 0.3239(3) 0.0356(5) Uani 1 1 d .
C13A C 0.06806(16) 0.54859(10) 0.4516(3) 0.0380(6) Uani 1 1 d .
C14A C 0.11755(15) 0.50496(11) 0.4990(3) 0.0380(6) Uani 1 1 d .
C15A C 0.17152(17) 0.50688(13) 0.6205(3) 0.0482(7) Uani 1 1 d .
H15A H 0.2048 0.4770 0.6534 0.058 Uiso 1 1 calc R
C16A C 0.17539(18) 0.55348(15) 0.6919(3) 0.0547(8) Uani 1 1 d .
H16A H 0.2120 0.5555 0.7749 0.066 Uiso 1 1 calc R
C17A C 0.12705(19) 0.59733(14) 0.6453(3) 0.0550(8) Uani 1 1 d .
H17A H 0.1311 0.6289 0.6965 0.066 Uiso 1 1 calc R
C18A C 0.07284(18) 0.59564(12) 0.5248(3) 0.0472(7) Uani 1 1 d .
H18A H 0.0397 0.6257 0.4927 0.057 Uiso 1 1 calc R
C21A C -0.01353(14) 0.46184(9) 0.1671(2) 0.0308(5) Uani 1 1 d .
C22A C 0.00000(14) 0.40729(9) 0.1217(2) 0.0314(5) Uani 1 1 d .
C23A C -0.05564(14) 0.39667(9) -0.0053(2) 0.0324(5) Uani 1 1 d .
C24A C -0.10544(14) 0.44081(9) -0.0497(2) 0.0320(5) Uani 1 1 d .
C25A C -0.16145(15) 0.44000(11) -0.1687(3) 0.0373(5) Uani 1 1 d .
H25A H -0.1947 0.4703 -0.1982 0.045 Uiso 1 1 calc R
C26A C -0.16776(16) 0.39413(11) -0.2433(3) 0.0414(6) Uani 1 1 d .
H26A H -0.2056 0.3930 -0.3253 0.050 Uiso 1 1 calc R
C27A C -0.11959(17) 0.34967(11) -0.2001(3) 0.0453(6) Uani 1 1 d .
H27A H -0.1253 0.3183 -0.2523 0.054 Uiso 1 1 calc R
C28A C -0.06338(16) 0.35067(10) -0.0819(3) 0.0399(6) Uani 1 1 d .
H28A H -0.0303 0.3202 -0.0530 0.048 Uiso 1 1 calc R
C31A C 0.07686(15) 0.32661(10) 0.1620(3) 0.0371(5) Uani 1 1 d .
C32A C 0.13213(18) 0.32133(11) 0.0913(3) 0.0493(7) Uani 1 1 d .
C33A C 0.1551(2) 0.26967(12) 0.0662(3) 0.0552(8) Uani 1 1 d .
H33A H 0.1923 0.2656 0.0171 0.066 Uiso 1 1 calc R
C34A C 0.12542(19) 0.22402(11) 0.1106(3) 0.0515(7) Uani 1 1 d .
C35A C 0.07296(18) 0.23034(10) 0.1838(3) 0.0474(7) Uani 1 1 d .
H35A H 0.0533 0.1992 0.2161 0.057 Uiso 1 1 calc R
C36A C 0.04757(16) 0.28119(10) 0.2121(3) 0.0407(6) Uani 1 1 d .
C37A C 0.1664(2) 0.37034(14) 0.0440(5) 0.0727(12) Uani 1 1 d .
H37A H 0.2149 0.3603 0.0208 0.087 Uiso 1 1 calc R
H37B H 0.1792 0.3976 0.1121 0.087 Uiso 1 1 calc R
H37C H 0.1274 0.3850 -0.0316 0.087 Uiso 1 1 calc R
C38A C 0.1500(2) 0.16843(13) 0.0774(4) 0.0691(10) Uani 1 1 d .
H38A H 0.1331 0.1414 0.1306 0.083 Uiso 1 1 calc R
H38B H 0.2079 0.1671 0.0938 0.083 Uiso 1 1 calc R
H38C H 0.1248 0.1609 -0.0137 0.083 Uiso 1 1 calc R
C39A C -0.0091(2) 0.28729(12) 0.2922(4) 0.0571(8) Uani 1 1 d .
H39A H -0.0067 0.2552 0.3460 0.069 Uiso 1 1 calc R
H39B H -0.0632 0.2915 0.2360 0.069 Uiso 1 1 calc R
H39C H 0.0053 0.3192 0.3472 0.069 Uiso 1 1 calc R
S1B S 0.38511(3) 0.45621(2) 0.27721(6) 0.03383(16) Uani 1 1 d .
S2B S 0.59409(3) 0.48500(2) 0.13321(6) 0.03312(16) Uani 1 1 d .
O1B O 0.55818(11) 0.55662(7) 0.30273(18) 0.0404(4) Uani 1 1 d .
N1B N 0.42451(13) 0.38147(8) 0.1138(2) 0.0355(5) Uani 1 1 d .
C11B C 0.47076(14) 0.48131(9) 0.2431(2) 0.0308(5) Uani 1 1 d .
C12B C 0.49900(14) 0.53237(9) 0.3129(2) 0.0327(5) Uani 1 1 d .
C13B C 0.44648(15) 0.54757(9) 0.3917(2) 0.0325(5) Uani 1 1 d .
C14B C 0.38431(14) 0.51133(9) 0.3811(2) 0.0324(5) Uani 1 1 d .
C15B C 0.32827(15) 0.51927(11) 0.4491(3) 0.0381(5) Uani 1 1 d .
H15B H 0.2860 0.4944 0.4424 0.046 Uiso 1 1 calc R
C16B C 0.33569(16) 0.56436(12) 0.5268(3) 0.0421(6) Uani 1 1 d .
H16B H 0.2978 0.5705 0.5737 0.051 Uiso 1 1 calc R
C17B C 0.39783(17) 0.60114(11) 0.5378(3) 0.0418(6) Uani 1 1 d .
H17B H 0.4017 0.6318 0.5920 0.050 Uiso 1 1 calc R
C18B C 0.45367(16) 0.59327(10) 0.4704(3) 0.0378(5) Uani 1 1 d .
H18B H 0.4959 0.6182 0.4772 0.045 Uiso 1 1 calc R
C21B C 0.50877(14) 0.45778(9) 0.1636(2) 0.0310(5) Uani 1 1 d .
C22B C 0.48402(14) 0.40661(9) 0.0932(2) 0.0315(5) Uani 1 1 d .
C23B C 0.53682(15) 0.39379(10) 0.0117(3) 0.0342(5) Uani 1 1 d .
C24B C 0.59764(14) 0.43211(10) 0.0263(2) 0.0333(5) Uani 1 1 d .
C25B C 0.65419(15) 0.42791(11) -0.0421(3) 0.0391(6) Uani 1 1 d .
H25B H 0.6955 0.4538 -0.0309 0.047 Uiso 1 1 calc R
C26B C 0.64926(17) 0.38560(12) -0.1262(3) 0.0453(6) Uani 1 1 d .
H26B H 0.6877 0.3823 -0.1731 0.054 Uiso 1 1 calc R
C27B C 0.58816(18) 0.34728(12) -0.1435(3) 0.0476(7) Uani 1 1 d .
H27B H 0.5850 0.3186 -0.2028 0.057 Uiso 1 1 calc R
C28B C 0.53251(17) 0.35136(11) -0.0740(3) 0.0425(6) Uani 1 1 d .
H28B H 0.4915 0.3252 -0.0849 0.051 Uiso 1 1 calc R
C31B C 0.39721(15) 0.33101(10) 0.0549(3) 0.0367(5) Uani 1 1 d .
C32B C 0.42182(16) 0.28397(10) 0.1262(3) 0.0397(6) Uani 1 1 d .
C33B C 0.39194(17) 0.23471(11) 0.0709(3) 0.0457(6) Uani 1 1 d .
H33B H 0.4082 0.2025 0.1181 0.055 Uiso 1 1 calc R
C34B C 0.33955(18) 0.23143(11) -0.0503(3) 0.0486(7) Uani 1 1 d .
C35B C 0.31503(18) 0.27904(12) -0.1176(3) 0.0498(7) Uani 1 1 d .
H35B H 0.2784 0.2772 -0.2006 0.060 Uiso 1 1 calc R
C36B C 0.34288(17) 0.32948(11) -0.0666(3) 0.0432(6) Uani 1 1 d .
C37B C 0.47973(19) 0.28703(12) 0.2570(3) 0.0517(7) Uani 1 1 d .
H37D H 0.4780 0.2534 0.3036 0.062 Uiso 1 1 calc R
H37E H 0.4656 0.3172 0.3048 0.062 Uiso 1 1 calc R
H37F H 0.5335 0.2925 0.2481 0.062 Uiso 1 1 calc R
C38B C 0.3085(2) 0.17768(13) -0.1102(4) 0.0654(10) Uani 1 1 d .
H38D H 0.3304 0.1486 -0.0494 0.079 Uiso 1 1 calc R
H38E H 0.3249 0.1724 -0.1892 0.079 Uiso 1 1 calc R
H38F H 0.2504 0.1773 -0.1306 0.079 Uiso 1 1 calc R
C39B C 0.3161(2) 0.38066(13) -0.1411(3) 0.0574(8) Uani 1 1 d .
H39D H 0.3105 0.4093 -0.0817 0.069 Uiso 1 1 calc R
H39E H 0.2648 0.3745 -0.2044 0.069 Uiso 1 1 calc R
H39F H 0.3557 0.3914 -0.1855 0.069 Uiso 1 1 calc R
Cl1S Cl 0.21384(6) 0.79627(5) 0.42708(11) 0.0835(3) Uani 1 1 d .
Cl2S Cl 0.33979(10) 0.72311(5) 0.41131(13) 0.1098(5) Uani 1 1 d .
Cl3S Cl 0.27569(10) 0.79558(7) 0.20453(14) 0.1158(5) Uani 1 1 d .
C1S C 0.2976(2) 0.78689(16) 0.3698(4) 0.0688(10) Uani 1 1 d .
H1SA H 0.3381 0.8145 0.4114 0.083 Uiso 1 1 calc R

loop_
_atom_site_aniso_label
_atom_site_aniso_U_11
_atom_site_aniso_U_22
_atom_site_aniso_U_33
_atom_site_aniso_U_23
_atom_site_aniso_U_13
_atom_site_aniso_U_12
S1A 0.0396(3) 0.0358(3) 0.0351(4) 0.0025(2) 0.0069(3) -0.0025(2)
S2A 0.0369(3) 0.0300(3) 0.0342(4) 0.0022(2) 0.0120(2) 0.0041(2)
O1A 0.0511(11) 0.0355(9) 0.0431(12) -0.0029(8) 0.0142(8) 0.0044(8)
N1A 0.0390(11) 0.0306(10) 0.0371(13) 0.0014(8) 0.0074(9) 0.0017(8)
C11A 0.0359(12) 0.0312(11) 0.0337(14) 0.0030(9) 0.0139(10) -0.0018(9)
C12A 0.0411(13) 0.0333(12) 0.0373(15) -0.0017(10) 0.0189(11) -0.0052(10)
C13A 0.0404(13) 0.0424(13) 0.0366(15) -0.0049(10) 0.0198(11) -0.0089(10)
C14A 0.0400(13) 0.0452(14) 0.0318(15) -0.0012(10) 0.0149(11) -0.0109(11)
C15A 0.0425(15) 0.0635(18) 0.0396(17) -0.0004(13) 0.0129(12) -0.0111(13)
C16A 0.0454(15) 0.084(2) 0.0366(18) -0.0146(14) 0.0144(12) -0.0198(15)
C17A 0.0519(17) 0.069(2) 0.050(2) -0.0245(15) 0.0240(14) -0.0183(15)
C18A 0.0508(15) 0.0495(15) 0.0469(18) -0.0149(12) 0.0231(13) -0.0100(12)
C21A 0.0330(11) 0.0286(11) 0.0333(14) 0.0033(9) 0.0133(10) -0.0016(9)
C22A 0.0332(11) 0.0303(11) 0.0323(13) 0.0016(9) 0.0116(9) -0.0027(9)
C23A 0.0318(11) 0.0318(11) 0.0350(14) 0.0022(9) 0.0117(10) -0.0010(9)
C24A 0.0328(11) 0.0326(11) 0.0327(14) 0.0022(9) 0.0125(10) -0.0009(9)
C25A 0.0336(12) 0.0422(13) 0.0363(15) 0.0055(10) 0.0098(10) 0.0024(10)
C26A 0.0373(13) 0.0526(15) 0.0315(15) -0.0006(11) 0.0045(10) -0.0034(11)
C27A 0.0468(15) 0.0431(14) 0.0440(17) -0.0105(12) 0.0092(12) -0.0018(11)
C28A 0.0417(13) 0.0367(13) 0.0398(16) -0.0033(10) 0.0085(11) 0.0027(10)
C31A 0.0401(13) 0.0314(12) 0.0344(15) 0.0012(9) 0.0012(10) 0.0046(10)
C32A 0.0529(16) 0.0378(14) 0.059(2) 0.0118(12) 0.0191(14) 0.0147(12)
C33A 0.0588(18) 0.0485(16) 0.060(2) 0.0045(14) 0.0190(15) 0.0201(14)
C34A 0.0556(17) 0.0357(14) 0.0536(19) -0.0024(12) -0.0011(14) 0.0145(12)
C35A 0.0527(16) 0.0306(12) 0.0502(18) 0.0003(11) -0.0010(13) -0.0017(11)
C36A 0.0432(14) 0.0327(12) 0.0403(16) -0.0022(10) 0.0014(11) -0.0023(10)
C37A 0.080(2) 0.0504(18) 0.107(3) 0.0250(19) 0.059(2) 0.0228(17)
C38A 0.077(2) 0.0443(17) 0.075(3) -0.0095(16) 0.0012(19) 0.0207(16)
C39A 0.0619(19) 0.0425(15) 0.070(2) -0.0007(14) 0.0231(16) -0.0087(13)
S1B 0.0352(3) 0.0319(3) 0.0366(4) 0.0006(2) 0.0136(2) -0.0026(2)
S2B 0.0339(3) 0.0346(3) 0.0318(4) 0.0016(2) 0.0106(2) -0.0040(2)
O1B 0.0437(10) 0.0399(9) 0.0404(11) -0.0034(7) 0.0161(8) -0.0099(8)
N1B 0.0394(11) 0.0313(10) 0.0387(13) -0.0015(8) 0.0158(9) -0.0031(8)
C11B 0.0326(11) 0.0295(11) 0.0301(13) 0.0058(9) 0.0081(9) -0.0002(9)
C12B 0.0374(12) 0.0325(12) 0.0276(13) 0.0043(9) 0.0075(9) 0.0001(9)
C13B 0.0373(12) 0.0327(12) 0.0261(13) 0.0048(9) 0.0066(10) 0.0031(9)
C14B 0.0359(12) 0.0328(11) 0.0272(13) 0.0044(9) 0.0064(9) 0.0041(9)
C15B 0.0358(12) 0.0443(14) 0.0346(15) 0.0053(10) 0.0104(10) 0.0025(10)
C16B 0.0425(14) 0.0519(15) 0.0346(16) 0.0034(11) 0.0151(11) 0.0086(12)
C17B 0.0505(15) 0.0435(14) 0.0301(15) -0.0026(10) 0.0086(11) 0.0062(11)
C18B 0.0450(14) 0.0367(12) 0.0301(14) -0.0001(10) 0.0072(10) -0.0003(10)
C21B 0.0324(11) 0.0288(11) 0.0310(14) 0.0067(9) 0.0075(9) -0.0001(9)
C22B 0.0346(12) 0.0301(11) 0.0304(14) 0.0034(9) 0.0098(9) 0.0021(9)
C23B 0.0361(12) 0.0329(11) 0.0356(14) 0.0050(9) 0.0130(10) 0.0023(9)
C24B 0.0343(12) 0.0350(12) 0.0305(14) 0.0054(9) 0.0089(10) 0.0025(9)
C25B 0.0367(12) 0.0429(13) 0.0405(16) 0.0081(11) 0.0149(11) 0.0006(10)
C26B 0.0459(14) 0.0499(15) 0.0470(17) 0.0054(12) 0.0245(13) 0.0059(12)
C27B 0.0552(16) 0.0437(15) 0.0503(18) -0.0052(12) 0.0253(14) 0.0021(12)
C28B 0.0469(14) 0.0374(13) 0.0479(17) -0.0039(11) 0.0208(12) -0.0018(11)
C31B 0.0390(12) 0.0329(12) 0.0442(16) -0.0040(10) 0.0214(11) -0.0043(10)
C32B 0.0410(13) 0.0339(12) 0.0492(17) -0.0010(11) 0.0207(12) -0.0007(10)
C33B 0.0479(15) 0.0322(12) 0.062(2) -0.0021(12) 0.0239(14) -0.0012(11)
C34B 0.0473(15) 0.0368(14) 0.067(2) -0.0133(13) 0.0245(14) -0.0082(11)
C35B 0.0497(16) 0.0477(16) 0.0520(19) -0.0101(13) 0.0142(13) -0.0109(12)
C36B 0.0447(14) 0.0396(14) 0.0473(17) -0.0022(11) 0.0159(12) -0.0059(11)
C37B 0.0569(17) 0.0411(14) 0.055(2) 0.0060(12) 0.0127(14) 0.0009(12)
C38B 0.066(2) 0.0443(17) 0.089(3) -0.0218(17) 0.0265(19) -0.0132(15)
C39B 0.0636(19) 0.0483(16) 0.053(2) 0.0059(14) 0.0038(15) -0.0115(14)
Cl1S 0.0618(5) 0.1134(8) 0.0750(7) -0.0020(6) 0.0184(5) 0.0058(5)
Cl2S 0.1567(13) 0.0930(8) 0.0865(9) 0.0198(6) 0.0448(8) 0.0576(8)
Cl3S 0.1234(11) 0.1548(13) 0.0737(9) 0.0327(8) 0.0344(7) 0.0538(10)
C1S 0.062(2) 0.069(2) 0.072(3) -0.0063(18) 0.0127(18) 0.0061(17)

loop_
_atom_type_symbol
_atom_type_description
_atom_type_scat_dispersion_real
_atom_type_scat_dispersion_imag
_atom_type_scat_source
C C 0.0181 0.0091 'International Tables Vol C Tables 4.2.6.8 and 6.1.1.4'
H H 0.0000 0.0000 'International Tables Vol C Tables 4.2.6.8 and 6.1.1.4'
N N 0.0311 0.0180 'International Tables Vol C Tables 4.2.6.8 and 6.1.1.4'
O O 0.0492 0.0322 'International Tables Vol C Tables 4.2.6.8 and 6.1.1.4'
S S 0.3331 0.5567 'International Tables Vol C Tables 4.2.6.8 and 6.1.1.4'
Cl Cl 0.3639 0.7018 'International Tables Vol C Tables 4.2.6.8 and 6.1.1.4'

loop_
_geom_angle_atom_site_label_1
_geom_angle_atom_site_label_2
_geom_angle_atom_site_label_3
_geom_angle
C11A S1A C14A 90.84(12)
C21A S2A C24A 91.11(11)
C22A N1A C31A 123.1(2)
C21A C11A C12A 123.1(2)
C21A C11A S1A 124.24(19)
C12A C11A S1A 112.70(19)
O1A C12A C13A 127.2(2)
O1A C12A C11A 123.2(2)
C13A C12A C11A 109.6(2)
C14A C13A C18A 120.3(3)
C14A C13A C12A 112.6(2)
C18A C13A C12A 127.1(3)
C15A C14A C13A 120.8(3)
C15A C14A S1A 124.9(2)
C13A C14A S1A 114.2(2)
C16A C15A C14A 118.2(3)
C15A C16A C17A 121.5(3)
C16A C17A C18A 120.7(3)
C17A C18A C13A 118.4(3)
C11A C21A C22A 124.2(2)
C11A C21A S2A 123.43(19)
C22A C21A S2A 112.41(18)
N1A C22A C23A 132.5(2)
N1A C22A C21A 117.1(2)
C23A C22A C21A 110.4(2)
C28A C23A C24A 119.1(2)
C28A C23A C22A 129.2(2)
C24A C23A C22A 111.7(2)
C25A C24A C23A 121.4(2)
C25A C24A S2A 124.15(19)
C23A C24A S2A 114.41(19)
C26A C25A C24A 118.5(2)
C25A C26A C27A 120.9(3)
C28A C27A C26A 120.6(3)
C27A C28A C23A 119.5(2)
C32A C31A C36A 121.1(2)
C32A C31A N1A 119.7(2)
C36A C31A N1A 118.9(2)
C33A C32A C31A 118.3(3)
C33A C32A C37A 121.0(3)
C31A C32A C37A 120.7(3)
C34A C33A C32A 122.0(3)
C35A C34A C33A 118.6(3)
C35A C34A C38A 121.1(3)
C33A C34A C38A 120.3(3)
C34A C35A C36A 122.1(3)
C35A C36A C31A 117.9(3)
C35A C36A C39A 121.3(3)
C31A C36A C39A 120.8(2)
C11B S1B C14B 90.83(11)
C21B S2B C24B 91.16(11)
C22B N1B C31B 122.5(2)
C21B C11B C12B 122.5(2)
C21B C11B S1B 125.22(19)
C12B C11B S1B 112.33(17)
O1B C12B C13B 127.2(2)
O1B C12B C11B 122.9(2)
C13B C12B C11B 109.9(2)
C14B C13B C18B 120.8(2)
C14B C13B C12B 112.7(2)
C18B C13B C12B 126.5(2)
C15B C14B C13B 120.8(2)
C15B C14B S1B 125.0(2)
C13B C14B S1B 114.20(18)
C16B C15B C14B 118.2(2)
C15B C16B C17B 121.4(2)
C18B C17B C16B 120.5(3)
C17B C18B C13B 118.3(2)
C11B C21B C22B 124.7(2)
C11B C21B S2B 123.00(19)
C22B C21B S2B 112.27(17)
N1B C22B C23B 131.9(2)
N1B C22B C21B 117.7(2)
C23B C22B C21B 110.4(2)
C28B C23B C24B 119.3(2)
C28B C23B C22B 129.3(2)
C24B C23B C22B 111.4(2)
C25B C24B C23B 121.1(2)
C25B C24B S2B 124.2(2)
C23B C24B S2B 114.67(18)
C26B C25B C24B 118.9(2)
C25B C26B C27B 120.9(2)
C28B C27B C26B 120.0(3)
C27B C28B C23B 119.9(3)
C36B C31B C32B 121.6(2)
C36B C31B N1B 120.2(2)
C32B C31B N1B 118.1(3)
C33B C32B C31B 118.1(3)
C33B C32B C37B 121.7(3)
C31B C32B C37B 120.3(2)
C34B C33B C32B 122.1(3)
C33B C34B C35B 118.4(3)
C33B C34B C38B 121.6(3)
C35B C34B C38B 120.0(3)
C34B C35B C36B 121.9(3)
C31B C36B C35B 118.0(3)
C31B C36B C39B 120.8(2)
C35B C36B C39B 121.3(3)
Cl3S C1S Cl2S 109.6(2)
Cl3S C1S Cl1S 112.1(2)
Cl2S C1S Cl1S 111.3(2)

loop_
_geom_bond_atom_site_label_1
_geom_bond_atom_site_label_2
_geom_bond_distance
S1A C11A 1.747(3)
S1A C14A 1.764(3)
S2A C21A 1.746(2)
S2A C24A 1.766(3)
O1A C12A 1.225(3)
N1A C22A 1.285(3)
N1A C31A 1.425(3)
C11A C21A 1.358(4)
C11A C12A 1.483(3)
C12A C13A 1.466(4)
C13A C14A 1.393(4)
C13A C18A 1.400(4)
C14A C15A 1.392(4)
C15A C16A 1.381(5)
C16A C17A 1.385(5)
C17A C18A 1.386(5)
C21A C22A 1.480(3)
C22A C23A 1.473(4)
C23A C28A 1.394(4)
C23A C24A 1.400(3)
C24A C25A 1.387(4)
C25A C26A 1.382(4)
C26A C27A 1.389(4)
C27A C28A 1.383(4)
C31A C32A 1.392(4)
C31A C36A 1.406(4)
C32A C33A 1.392(4)
C32A C37A 1.505(4)
C33A C34A 1.386(5)
C34A C35A 1.374(5)
C34A C38A 1.517(4)
C35A C36A 1.399(4)
C36A C39A 1.491(4)
S1B C11B 1.751(2)
S1B C14B 1.772(2)
S2B C21B 1.748(2)
S2B C24B 1.760(3)
O1B C12B 1.227(3)
N1B C22B 1.283(3)
N1B C31B 1.426(3)
C11B C21B 1.354(4)
C11B C12B 1.488(3)
C12B C13B 1.462(3)
C13B C14B 1.391(3)
C13B C18B 1.402(4)
C14B C15B 1.390(4)
C15B C16B 1.383(4)
C16B C17B 1.399(4)
C17B C18B 1.382(4)
C21B C22B 1.482(3)
C22B C23B 1.474(3)
C23B C28B 1.391(4)
C23B C24B 1.403(3)
C24B C25B 1.391(3)
C25B C26B 1.376(4)
C26B C27B 1.404(4)
C27B C28B 1.386(4)
C31B C36B 1.395(4)
C31B C32B 1.400(4)
C32B C33B 1.398(4)
C32B C37B 1.499(4)
C33B C34B 1.380(5)
C34B C35B 1.392(4)
C34B C38B 1.516(4)
C35B C36B 1.400(4)
C36B C39B 1.507(4)
Cl1S C1S 1.754(4)
Cl2S C1S 1.752(4)
Cl3S C1S 1.735(4)

loop_
_geom_torsion_atom_site_label_1
_geom_torsion_atom_site_label_2
_geom_torsion_atom_site_label_3
_geom_torsion_atom_site_label_4
_geom_torsion
C14A S1A C11A C21A -177.9(2)
C14A S1A C11A C12A 1.46(18)
C21A C11A C12A O1A -0.8(4)
S1A C11A C12A O1A 179.8(2)
C21A C11A C12A C13A 178.5(2)
S1A C11A C12A C13A -0.8(2)
O1A C12A C13A C14A 178.8(2)
C11A C12A C13A C14A -0.5(3)
O1A C12A C13A C18A -0.7(4)
C11A C12A C13A C18A 180.0(2)
C18A C13A C14A C15A 1.1(4)
C12A C13A C14A C15A -178.4(2)
C18A C13A C14A S1A -178.8(2)
C12A C13A C14A S1A 1.6(3)
C11A S1A C14A C15A 178.3(2)
C11A S1A C14A C13A -1.8(2)
C13A C14A C15A C16A -0.9(4)
S1A C14A C15A C16A 179.0(2)
C14A C15A C16A C17A 0.2(4)
C15A C16A C17A C18A 0.1(5)
C16A C17A C18A C13A 0.1(4)
C14A C13A C18A C17A -0.7(4)
C12A C13A C18A C17A 178.8(2)
C12A C11A C21A C22A 179.8(2)
S1A C11A C21A C22A -0.9(3)
C12A C11A C21A S2A 0.3(3)
S1A C11A C21A S2A 179.54(13)
C24A S2A C21A C11A 179.3(2)
C24A S2A C21A C22A -0.25(17)
C31A N1A C22A C23A 2.1(4)
C31A N1A C22A C21A -177.6(2)
C11A C21A C22A N1A 0.0(3)
S2A C21A C22A N1A 179.58(18)
C11A C21A C22A C23A -179.8(2)
S2A C21A C22A C23A -0.2(2)
N1A C22A C23A C28A 0.5(4)
C21A C22A C23A C28A -179.8(2)
N1A C22A C23A C24A -179.0(3)
C21A C22A C23A C24A 0.7(3)
C28A C23A C24A C25A -0.9(4)
C22A C23A C24A C25A 178.7(2)
C28A C23A C24A S2A 179.51(19)
C22A C23A C24A S2A -0.9(3)
C21A S2A C24A C25A -178.9(2)
C21A S2A C24A C23A 0.70(19)
C23A C24A C25A C26A 0.5(4)
S2A C24A C25A C26A -179.94(19)
C24A C25A C26A C27A 0.4(4)
C25A C26A C27A C28A -0.9(4)
C26A C27A C28A C23A 0.5(4)
C24A C23A C28A C27A 0.4(4)
C22A C23A C28A C27A -179.1(2)
C22A N1A C31A C32A 86.7(3)
C22A N1A C31A C36A -99.7(3)
C36A C31A C32A C33A 2.9(5)
N1A C31A C32A C33A 176.4(3)
C36A C31A C32A C37A -176.8(3)
N1A C31A C32A C37A -3.2(5)
C31A C32A C33A C34A -0.8(5)
C37A C32A C33A C34A 178.9(4)
C32A C33A C34A C35A -1.3(5)
C32A C33A C34A C38A 178.0(3)
C33A C34A C35A C36A 1.4(5)
C38A C34A C35A C36A -177.9(3)
C34A C35A C36A C31A 0.7(4)
C34A C35A C36A C39A -179.7(3)
C32A C31A C36A C35A -2.8(4)
N1A C31A C36A C35A -176.4(2)
C32A C31A C36A C39A 177.5(3)
N1A C31A C36A C39A 4.0(4)
C14B S1B C11B C21B 179.8(2)
C14B S1B C11B C12B 0.30(18)
C21B C11B C12B O1B 0.4(4)
S1B C11B C12B O1B 179.89(19)
C21B C11B C12B C13B -179.6(2)
S1B C11B C12B C13B 0.0(3)
O1B C12B C13B C14B 179.7(2)
C11B C12B C13B C14B -0.4(3)
O1B C12B C13B C18B 0.5(4)
C11B C12B C13B C18B -179.6(2)
C18B C13B C14B C15B -0.6(4)
C12B C13B C14B C15B -179.9(2)
C18B C13B C14B S1B 179.92(19)
C12B C13B C14B S1B 0.6(3)
C11B S1B C14B C15B -179.9(2)
C11B S1B C14B C13B -0.53(19)
C13B C14B C15B C16B 0.5(4)
S1B C14B C15B C16B 179.9(2)
C14B C15B C16B C17B -0.3(4)
C15B C16B C17B C18B 0.2(4)
C16B C17B C18B C13B -0.3(4)
C14B C13B C18B C17B 0.5(4)
C12B C13B C18B C17B 179.7(2)
C12B C11B C21B C22B 179.1(2)
S1B C11B C21B C22B -0.4(4)
C12B C11B C21B S2B -0.7(3)
S1B C11B C21B S2B 179.86(13)
C24B S2B C21B C11B -178.7(2)
C24B S2B C21B C22B 1.53(18)
C31B N1B C22B C23B 0.5(4)
C31B N1B C22B C21B -177.8(2)
C11B C21B C22B N1B -3.5(4)
S2B C21B C22B N1B 176.28(18)
C11B C21B C22B C23B 177.8(2)
S2B C21B C22B C23B -2.4(3)
N1B C22B C23B C28B 5.0(5)
C21B C22B C23B C28B -176.5(3)
N1B C22B C23B C24B -176.2(3)
C21B C22B C23B C24B 2.2(3)
C28B C23B C24B C25B -0.9(4)
C22B C23B C24B C25B -179.8(2)
C28B C23B C24B S2B 177.7(2)
C22B C23B C24B S2B -1.1(3)
C21B S2B C24B C25B 178.4(2)
C21B S2B C24B C23B -0.2(2)
C23B C24B C25B C26B 0.7(4)
S2B C24B C25B C26B -177.8(2)
C24B C25B C26B C27B 0.2(4)
C25B C26B C27B C28B -0.9(5)
C26B C27B C28B C23B 0.7(5)
C24B C23B C28B C27B 0.2(4)
C22B C23B C28B C27B 178.9(3)
C22B N1B C31B C36B -86.5(3)
C22B N1B C31B C32B 98.2(3)
C36B C31B C32B C33B 1.7(4)
N1B C31B C32B C33B 176.9(2)
C36B C31B C32B C37B -179.5(3)
N1B C31B C32B C37B -4.2(4)
C31B C32B C33B C34B -0.1(4)
C37B C32B C33B C34B -179.0(3)
C32B C33B C34B C35B -1.2(4)
C32B C33B C34B C38B 179.0(3)
C33B C34B C35B C36B 1.0(4)
C38B C34B C35B C36B -179.2(3)
C32B C31B C36B C35B -1.9(4)
N1B C31B C36B C35B -177.0(2)
C32B C31B C36B C39B 179.0(3)
N1B C31B C36B C39B 3.9(4)
C34B C35B C36B C31B 0.5(4)
C34B C35B C36B C39B 179.6(3)
